data_1549864
loop_
_publ_author_name
'Kasun, Zachary A.'
'Sato, Hiroki'
'Nie, Jing'
'Mori, Yasuyuki'
'Bender, Jon A.'
'Roberts, Sean T.'
'Krische, Michael J.'

_publ_section_title
;
 Alternating oligo(<i>o</i>,<i>p</i>-phenylenes) <i>via</i> ruthenium
 catalyzed diol-diene benzannulation: orthogonality to cross-coupling
 enables <i>de novo</i> nanographene and PAH construction.
;
_journal_issue 40
_journal_name_full 'Chemical science'
_journal_page_first 7866
_journal_page_last 7873
_journal_paper_doi 10.1039/c8sc03236j
_journal_volume 9
_journal_year 2018
_chemical_formula_moiety 'C60 H38'
_chemical_formula_sum 'C60 H38'
_chemical_formula_weight 758.90
_space_group_crystal_system triclinic
_space_group_IT_number 2
_space_group_name_Hall '-P 1'
_space_group_name_H-M_alt 'P -1'
_symmetry_space_group_name_Hall '-P 1'
_symmetry_space_group_name_H-M 'P -1'
_atom_sites_solution_hydrogens geom
_audit_creation_method SHELXL-2016/6
_audit_update_record
;
2018-07-18 deposited with the CCDC.
2018-08-21 downloaded from the CCDC.
;
_cell_angle_alpha 91.78(3)
_cell_angle_beta 96.21(3)
_cell_angle_gamma 110.33(3)
_cell_formula_units_Z 2
_cell_length_a 9.859(4)
_cell_length_b 13.666(4)
_cell_length_c 14.502(6)
_cell_measurement_reflns_used 403
_cell_measurement_temperature 100(2)
_cell_measurement_theta_max 69.9
_cell_measurement_theta_min 3.47
_cell_volume 1816.5(12)
_computing_cell_refinement 'CrysAlisPro V 1.171.38.43f, Agilent Technologies'
_computing_data_collection 'CrysAlisPro V 1.171.38.43f, Agilent Technologies'
_computing_data_reduction 'CrysAlisPro V 1.171.38.43f, Agilent Technologies'
_computing_molecular_graphics 'XP SHELXTL/PC, Siemens Analytical'
_computing_publication_material 'Shelxl-2016/6, Sheldrick, G. M.'
_computing_structure_refinement 'Shelxl-2016/6, Sheldrick, G. M.'
_computing_structure_solution
;

SHELXT. Sheldrick, G. M. (2015). Acta Cryst. A71, 3-8. 
;
_diffrn_ambient_temperature 100(2)
_diffrn_measured_fraction_theta_full 0.993
_diffrn_measured_fraction_theta_max 0.993
_diffrn_measurement_device_type 'Agilent SuperNova with Atlas S2 CCD'
_diffrn_measurement_method \w-scans
_diffrn_radiation_type CuK\a
_diffrn_radiation_wavelength 1.54184
_diffrn_reflns_av_R_equivalents 0.0982
_diffrn_reflns_av_unetI/netI 0.2587
_diffrn_reflns_Laue_measured_fraction_full 0.993
_diffrn_reflns_Laue_measured_fraction_max 0.993
_diffrn_reflns_limit_h_max 10
_diffrn_reflns_limit_h_min -10
_diffrn_reflns_limit_k_max 10
_diffrn_reflns_limit_k_min -15
_diffrn_reflns_limit_l_max 16
_diffrn_reflns_limit_l_min -15
_diffrn_reflns_number 8555
_diffrn_reflns_point_group_measured_fraction_full 0.993
_diffrn_reflns_point_group_measured_fraction_max 0.993
_diffrn_reflns_theta_full 58.934
_diffrn_reflns_theta_max 58.934
_diffrn_reflns_theta_min 4.456
_diffrn_source 'sealed microfocus tube'
_exptl_absorpt_coefficient_mu 0.597
_exptl_absorpt_correction_T_max 1.00
_exptl_absorpt_correction_T_min 0.521
_exptl_absorpt_correction_type multi-scan
_exptl_absorpt_process_details
;
CrysAlisPro 1.171.38.43f (Rigaku Oxford Diffraction, 2015)
Empirical absorption correction using spherical harmonics,
 implemented in SCALE3 ABSPACK scaling algorithm.
;
_exptl_crystal_colour yellow
_exptl_crystal_density_diffrn 1.387
_exptl_crystal_description plate
_exptl_crystal_F_000 796
_exptl_crystal_size_max 0.18
_exptl_crystal_size_mid 0.069
_exptl_crystal_size_min 0.025
_refine_diff_density_max 0.304
_refine_diff_density_min -0.260
_refine_diff_density_rms 0.061
_refine_ls_extinction_method none
_refine_ls_goodness_of_fit_ref 0.926
_refine_ls_hydrogen_treatment constr
_refine_ls_matrix_type full
_refine_ls_number_parameters 547
_refine_ls_number_reflns 5170
_refine_ls_number_restraints 360
_refine_ls_restrained_S_all 0.938
_refine_ls_R_factor_all 0.2932
_refine_ls_R_factor_gt 0.0900
_refine_ls_shift/su_max 0.029
_refine_ls_shift/su_mean 0.004
_refine_ls_structure_factor_coef Fsqd
_refine_ls_weighting_details 'w=1/[\s^2^(Fo^2^)+(0.0229P)^2^] where P=(Fo^2^+2Fc^2^)/3'
_refine_ls_weighting_scheme calc
_refine_ls_wR_factor_gt 0.1676
_refine_ls_wR_factor_ref 0.2722
_reflns_Friedel_coverage 0.000
_reflns_number_gt 1013
_reflns_number_total 5170
_reflns_threshold_expression 'I > 2\s(I)'
_cod_data_source_file c8sc03236j2.cif
_cod_data_source_block shelx_CCDC1
_cod_depositor_comments 'Adding full bibliography for 1549863--1549865.cif.'
_cod_database_code 1549864
_shelx_shelxl_version_number 2016/6
_shelx_space_group_comment
;
The symmetry employed for this shelxl refinement is uniquely defined
by the following loop, which should always be used as a source of
symmetry information in preference to the above space-group names.
They are only intended as comments.
;

loop_
_space_group_symop_operation_xyz
'x, y, z'
'-x, -y, -z'

loop_
_atom_site_label
_atom_site_type_symbol
_atom_site_fract_x
_atom_site_fract_y
_atom_site_fract_z
_atom_site_U_iso_or_equiv
_atom_site_adp_type
_atom_site_occupancy
_atom_site_site_symmetry_order
_atom_site_calc_flag
_atom_site_refinement_flags_posn
_atom_site_refinement_flags_adp
C1 C 0.7978(13) 0.9660(7) 0.2766(7) 0.046(3) Uani 1 1 d . U
C2 C 0.7155(14) 1.0016(8) 0.3309(7) 0.058(3) Uani 1 1 d . U
H2 H 0.706396 1.067327 0.319706 0.069 Uiso 1 1 calc R U
C3 C 0.6448(13) 0.9456(8) 0.4015(7) 0.055(3) Uani 1 1 d . U
H3 H 0.585550 0.971138 0.435629 0.066 Uiso 1 1 calc R U
C4 C 0.6639(12) 0.8482(7) 0.4213(7) 0.038(3) Uani 1 1 d . U
C5 C 0.6057(13) 0.7930(8) 0.4994(7) 0.043(3) Uani 1 1 d . U
C6 C 0.5187(13) 0.8237(7) 0.5538(7) 0.050(3) Uani 1 1 d . U
H6 H 0.484827 0.877892 0.534666 0.060 Uiso 1 1 calc R U
C7 C 0.4795(13) 0.7783(8) 0.6346(7) 0.057(3) Uani 1 1 d . U
H7 H 0.421506 0.803280 0.670443 0.069 Uiso 1 1 calc R U
C8 C 0.5224(12) 0.6966(7) 0.6659(7) 0.044(3) Uani 1 1 d . U
C9 C 0.4913(13) 0.6522(8) 0.7549(8) 0.053(3) Uani 1 1 d . U
C10 C 0.4471(15) 0.7088(9) 0.8277(9) 0.065(4) Uani 1 1 d . U
C11 C 0.3870(15) 0.6586(9) 0.9020(8) 0.062(3) Uani 1 1 d . U
C12 C 0.3757(14) 0.5533(10) 0.9070(8) 0.069(4) Uani 1 1 d . U
H12 H 0.329447 0.516776 0.956340 0.083 Uiso 1 1 calc R U
C13 C 0.4269(14) 0.4991(9) 0.8455(7) 0.055(3) Uani 1 1 d . U
C14 C 0.4999(13) 0.5497(8) 0.7685(8) 0.053(3) Uani 1 1 d . U
C15 C 0.5706(12) 0.5077(8) 0.7069(7) 0.045(3) Uani 1 1 d . U
C16 C 0.6053(12) 0.4198(7) 0.7282(7) 0.048(3) Uani 1 1 d . U
H16 H 0.581237 0.389482 0.785065 0.058 Uiso 1 1 calc R U
C17 C 0.6746(12) 0.3739(8) 0.6691(7) 0.041(3) Uani 1 1 d . U
C18 C 0.7034(13) 0.2782(8) 0.6902(7) 0.048(3) Uani 1 1 d . U
C19 C 0.6648(13) 0.2346(8) 0.7746(8) 0.057(3) Uani 1 1 d . U
H19 H 0.620899 0.265158 0.816794 0.068 Uiso 1 1 calc R U
C20 C 0.6951(14) 0.1435(8) 0.7927(8) 0.062(3) Uani 1 1 d . U
H20 H 0.665989 0.110070 0.847420 0.075 Uiso 1 1 calc R U
C21 C 0.7645(14) 0.1003(8) 0.7354(8) 0.066(4) Uani 1 1 d . U
H21 H 0.788200 0.040839 0.751810 0.079 Uiso 1 1 calc R U
C22 C 0.7986(13) 0.1450(8) 0.6543(8) 0.057(3) Uani 1 1 d . U
H22 H 0.841022 0.113628 0.611901 0.068 Uiso 1 1 calc R U
C23 C 0.7720(13) 0.2371(8) 0.6322(7) 0.048(3) Uani 1 1 d . U
C24 C 0.8159(12) 0.2866(7) 0.5464(7) 0.043(3) Uani 1 1 d . U
C25 C 0.8813(13) 0.2436(8) 0.4823(7) 0.053(3) Uani 1 1 d . U
H25 H 0.898698 0.181033 0.495483 0.063 Uiso 1 1 calc R U
C26 C 0.9210(13) 0.2892(8) 0.4009(7) 0.052(3) Uani 1 1 d . U
H26 H 0.962631 0.257076 0.358499 0.063 Uiso 1 1 calc R U
C27 C 0.8994(12) 0.3835(8) 0.3811(7) 0.047(3) Uani 1 1 d . U
C28 C 0.9437(12) 0.4327(7) 0.2952(7) 0.042(3) Uani 1 1 d . U
C29 C 1.0026(13) 0.3867(8) 0.2304(7) 0.054(3) Uani 1 1 d . U
H29 H 1.011874 0.320892 0.240880 0.065 Uiso 1 1 calc R U
C30 C 1.0485(12) 0.4363(8) 0.1499(7) 0.053(3) Uani 1 1 d . U
H30 H 1.092716 0.406029 0.107707 0.063 Uiso 1 1 calc R U
C31 C 1.0285(13) 0.5301(8) 0.1328(7) 0.055(3) Uani 1 1 d . U
H31 H 1.055379 0.562817 0.077348 0.066 Uiso 1 1 calc R U
C32 C 0.9709(12) 0.5746(8) 0.1946(7) 0.051(3) Uani 1 1 d . U
H32 H 0.961742 0.640225 0.183086 0.061 Uiso 1 1 calc R U
C33 C 0.9230(13) 0.5260(8) 0.2771(7) 0.047(3) Uani 1 1 d . U
C34 C 0.8588(12) 0.5736(8) 0.3423(7) 0.045(3) Uani 1 1 d . U
C35 C 0.8381(12) 0.6686(7) 0.3277(7) 0.043(3) Uani 1 1 d . U
H35 H 0.873578 0.704661 0.275344 0.051 Uiso 1 1 calc R U
C36 C 0.7699(12) 0.7119(7) 0.3845(7) 0.045(3) Uani 1 1 d . U
C37 C 0.7482(13) 0.8117(8) 0.3674(7) 0.045(3) Uani 1 1 d . U
C38 C 0.8149(12) 0.8733(8) 0.2958(7) 0.048(3) Uani 1 1 d . U
H38 H 0.873660 0.848952 0.260106 0.058 Uiso 1 1 calc R U
C39 C 0.6373(12) 0.7029(8) 0.5224(7) 0.043(3) Uani 1 1 d . U
C40 C 0.5928(12) 0.6522(8) 0.6056(7) 0.043(3) Uani 1 1 d . U
C41 C 0.6174(12) 0.5581(8) 0.6263(7) 0.045(3) Uani 1 1 d . U
C42 C 0.6942(12) 0.5162(7) 0.5676(7) 0.042(3) Uani 1 1 d . U
C43 C 0.7394(12) 0.5679(7) 0.4847(7) 0.042(3) Uani 1 1 d . U
C44 C 0.7144(12) 0.6612(7) 0.4643(7) 0.039(3) Uani 1 1 d . U
C45 C 0.7221(12) 0.4253(7) 0.5857(6) 0.038(3) Uani 1 1 d . U
C46 C 0.7878(11) 0.3782(7) 0.5251(7) 0.040(3) Uani 1 1 d . U
C47 C 0.8339(13) 0.4286(8) 0.4421(7) 0.048(3) Uani 1 1 d . U
C48 C 0.8079(11) 0.5239(7) 0.4240(7) 0.039(3) Uani 1 1 d . U
C49 C 0.8809(14) 1.0337(8) 0.2090(8) 0.059(3) Uani 1 1 d . U
C50 C 1.0286(14) 1.0966(8) 0.2351(8) 0.058(3) Uani 1 1 d . U
C51 C 1.1012(14) 1.1545(8) 0.1641(8) 0.060(3) Uani 1 1 d . U
H51 H 1.198169 1.201971 0.180858 0.072 Uiso 1 1 calc R U
C52 C 1.0430(16) 1.1472(10) 0.0749(9) 0.070(4) Uani 1 1 d . U
C53 C 0.8977(16) 1.0877(9) 0.0523(9) 0.078(4) Uani 1 1 d . U
H53 H 0.851192 1.086216 -0.008845 0.093 Uiso 1 1 calc R U
C54 C 0.8177(15) 1.0291(9) 0.1188(8) 0.064(3) Uani 1 1 d . U
C55 C 1.0982(14) 1.1035(8) 0.3331(8) 0.070(4) Uani 1 1 d . U
H55A H 1.075472 1.033006 0.354594 0.105 Uiso 1 1 calc R U
H55B H 1.060736 1.144731 0.373039 0.105 Uiso 1 1 calc R U
H55C H 1.204167 1.137420 0.335812 0.105 Uiso 1 1 calc R U
C56 C 1.1201(17) 1.2127(9) 0.0020(9) 0.101(5) Uani 1 1 d . U
H56A H 1.220342 1.254338 0.028299 0.152 Uiso 1 1 calc R U
H56B H 1.068689 1.259477 -0.018744 0.152 Uiso 1 1 calc R U
H56C H 1.121517 1.166991 -0.051008 0.152 Uiso 1 1 calc R U
C57 C 0.6622(14) 0.9586(9) 0.0878(8) 0.078(4) Uani 1 1 d . U
H57A H 0.657953 0.886051 0.079619 0.117 Uiso 1 1 calc R U
H57B H 0.627121 0.979844 0.028724 0.117 Uiso 1 1 calc R U
H57C H 0.600701 0.963961 0.135053 0.117 Uiso 1 1 calc R U
C58 C 0.4779(14) 0.8230(8) 0.8312(8) 0.070(4) Uani 1 1 d . U
H58A H 0.388248 0.835983 0.810115 0.105 Uiso 1 1 calc R U
H58B H 0.551988 0.855397 0.790697 0.105 Uiso 1 1 calc R U
H58C H 0.513750 0.853074 0.895264 0.105 Uiso 1 1 calc R U
C59 C 0.3272(15) 0.7120(8) 0.9728(8) 0.078(4) Uani 1 1 d . U
H59A H 0.408014 0.758450 1.016966 0.117 Uiso 1 1 calc R U
H59B H 0.260171 0.658845 1.006474 0.117 Uiso 1 1 calc R U
H59C H 0.275031 0.752937 0.940673 0.117 Uiso 1 1 calc R U
C60 C 0.4036(15) 0.3833(8) 0.8635(8) 0.082(5) Uani 1 1 d . U
H60A H 0.335434 0.360057 0.909530 0.123 Uiso 1 1 calc R U
H60B H 0.497205 0.377323 0.887076 0.123 Uiso 1 1 calc R U
H60C H 0.363565 0.339417 0.805272 0.123 Uiso 1 1 calc R U

loop_
_atom_site_aniso_label
_atom_site_aniso_U_11
_atom_site_aniso_U_22
_atom_site_aniso_U_33
_atom_site_aniso_U_23
_atom_site_aniso_U_13
_atom_site_aniso_U_12
C1 0.073(7) 0.025(5) 0.040(5) 0.015(4) 0.017(5) 0.013(5)
C2 0.091(8) 0.041(6) 0.053(6) 0.031(5) 0.023(6) 0.031(5)
C3 0.073(7) 0.048(6) 0.052(6) 0.020(5) 0.022(5) 0.024(5)
C4 0.051(6) 0.018(4) 0.041(5) 0.019(4) 0.004(4) 0.008(4)
C5 0.062(6) 0.034(5) 0.036(5) 0.004(4) 0.010(5) 0.020(5)
C6 0.073(7) 0.026(5) 0.054(6) 0.023(4) 0.022(5) 0.017(5)
C7 0.069(7) 0.052(6) 0.053(6) 0.020(5) 0.022(5) 0.018(5)
C8 0.058(6) 0.031(5) 0.049(6) 0.026(4) 0.021(5) 0.018(5)
C9 0.063(7) 0.044(6) 0.053(6) 0.012(5) 0.016(5) 0.016(5)
C10 0.085(8) 0.053(6) 0.069(7) 0.028(6) 0.027(6) 0.031(6)
C11 0.076(7) 0.057(6) 0.053(6) 0.018(5) 0.015(5) 0.021(6)
C12 0.083(8) 0.076(7) 0.055(6) 0.020(6) 0.025(6) 0.030(6)
C13 0.073(7) 0.046(6) 0.045(6) 0.019(5) 0.005(5) 0.018(5)
C14 0.071(7) 0.039(5) 0.055(6) 0.031(5) 0.012(5) 0.022(5)
C15 0.060(6) 0.043(5) 0.037(5) 0.024(4) 0.017(5) 0.021(5)
C16 0.059(6) 0.038(5) 0.045(6) 0.021(5) 0.019(5) 0.008(5)
C17 0.052(6) 0.038(5) 0.034(5) 0.015(4) 0.010(4) 0.014(5)
C18 0.059(6) 0.043(6) 0.045(6) 0.023(5) 0.016(5) 0.019(5)
C19 0.071(7) 0.040(6) 0.060(6) 0.029(5) 0.012(5) 0.015(5)
C20 0.079(7) 0.056(6) 0.062(6) 0.044(5) 0.028(6) 0.027(5)
C21 0.085(7) 0.045(6) 0.071(7) 0.036(5) 0.017(6) 0.020(5)
C22 0.074(7) 0.045(6) 0.062(6) 0.028(5) 0.032(5) 0.025(5)
C23 0.060(6) 0.035(5) 0.047(6) 0.021(5) 0.011(5) 0.013(5)
C24 0.056(6) 0.032(5) 0.044(5) 0.016(4) 0.012(5) 0.016(5)
C25 0.066(6) 0.035(5) 0.058(6) 0.021(5) 0.009(5) 0.018(5)
C26 0.072(7) 0.043(6) 0.045(6) 0.007(5) 0.021(5) 0.020(5)
C27 0.052(6) 0.039(5) 0.052(6) 0.023(5) 0.014(5) 0.015(5)
C28 0.068(6) 0.023(5) 0.046(6) 0.023(4) 0.027(5) 0.022(5)
C29 0.071(7) 0.039(5) 0.055(6) 0.018(5) 0.008(5) 0.022(5)
C30 0.058(6) 0.049(6) 0.049(6) 0.013(5) 0.014(5) 0.014(5)
C31 0.067(7) 0.051(6) 0.052(6) 0.018(5) 0.021(5) 0.023(5)
C32 0.066(6) 0.043(6) 0.053(6) 0.020(5) 0.020(5) 0.024(5)
C33 0.062(6) 0.038(5) 0.036(5) 0.013(4) 0.011(5) 0.008(5)
C34 0.055(6) 0.036(5) 0.042(5) 0.020(5) 0.007(5) 0.011(5)
C35 0.053(6) 0.032(5) 0.044(5) 0.014(4) 0.016(5) 0.014(5)
C36 0.054(6) 0.026(5) 0.056(6) 0.027(5) 0.011(5) 0.014(4)
C37 0.062(6) 0.029(5) 0.044(6) 0.020(4) 0.017(5) 0.010(5)
C38 0.063(6) 0.038(5) 0.045(5) 0.023(4) 0.023(5) 0.014(5)
C39 0.058(6) 0.032(5) 0.041(5) 0.026(4) 0.019(5) 0.015(5)
C40 0.050(6) 0.038(5) 0.039(5) 0.020(4) 0.014(5) 0.007(5)
C41 0.047(6) 0.037(5) 0.050(6) 0.014(5) 0.015(5) 0.011(5)
C42 0.061(6) 0.031(5) 0.034(5) 0.023(4) 0.011(5) 0.015(5)
C43 0.046(6) 0.032(5) 0.041(5) 0.001(4) 0.016(5) 0.004(5)
C44 0.050(6) 0.026(5) 0.041(5) 0.021(4) 0.004(4) 0.011(4)
C45 0.059(6) 0.037(5) 0.024(5) 0.020(4) 0.017(4) 0.018(5)
C46 0.053(6) 0.028(5) 0.035(5) 0.018(4) 0.001(5) 0.009(5)
C47 0.059(6) 0.044(6) 0.045(6) 0.015(5) 0.018(5) 0.018(5)
C48 0.049(6) 0.023(5) 0.037(5) 0.020(4) 0.002(4) 0.004(4)
C49 0.082(7) 0.041(6) 0.063(6) 0.015(5) 0.024(6) 0.028(5)
C50 0.079(7) 0.040(5) 0.058(6) 0.013(5) 0.008(5) 0.024(5)
C51 0.071(7) 0.046(6) 0.068(7) 0.011(5) 0.012(5) 0.025(5)
C52 0.095(8) 0.063(7) 0.068(7) 0.027(6) 0.030(6) 0.040(6)
C53 0.096(8) 0.071(7) 0.067(7) 0.029(6) 0.019(6) 0.026(6)
C54 0.082(7) 0.050(6) 0.064(7) 0.025(5) 0.013(6) 0.026(6)
C55 0.072(9) 0.051(7) 0.079(9) -0.006(6) 0.006(7) 0.013(7)
C56 0.155(13) 0.055(7) 0.116(11) 0.044(7) 0.084(10) 0.040(8)
C57 0.113(11) 0.068(8) 0.058(8) 0.024(6) 0.005(7) 0.038(8)
C58 0.086(9) 0.069(8) 0.068(8) 0.033(6) 0.023(7) 0.038(7)
C59 0.108(11) 0.053(7) 0.061(8) 0.022(6) 0.022(7) 0.009(8)
C60 0.109(11) 0.061(8) 0.071(8) 0.034(7) 0.018(8) 0.019(8)

loop_
_atom_type_symbol
_atom_type_description
_atom_type_scat_dispersion_real
_atom_type_scat_dispersion_imag
_atom_type_scat_source
C C 0.0181 0.0091 'International Tables Vol C Tables 4.2.6.8 and 6.1.1.4'
H H 0.0000 0.0000 'International Tables Vol C Tables 4.2.6.8 and 6.1.1.4'

loop_
_geom_angle_atom_site_label_1
_geom_angle_atom_site_label_2
_geom_angle_atom_site_label_3
_geom_angle
C38 C1 C2 117.9(9)
C38 C1 C49 121.3(11)
C2 C1 C49 120.2(10)
C1 C2 C3 123.1(10)
C1 C2 H2 118.5
C3 C2 H2 118.4
C2 C3 C4 118.5(11)
C2 C3 H3 120.7
C4 C3 H3 120.7
C37 C4 C3 118.9(9)
C37 C4 C5 120.4(9)
C3 C4 C5 120.5(11)
C6 C5 C39 117.5(9)
C6 C5 C4 123.1(10)
C39 C5 C4 119.4(10)
C7 C6 C5 122.2(11)
C7 C6 H6 118.9
C5 C6 H6 118.9
C6 C7 C8 122.0(12)
C6 C7 H7 119.0
C8 C7 H7 119.0
C7 C8 C40 117.7(9)
C7 C8 C9 123.1(11)
C40 C8 C9 119.1(10)
C14 C9 C8 118.3(11)
C14 C9 C10 121.0(10)
C8 C9 C10 120.7(11)
C11 C10 C9 120.7(11)
C11 C10 C58 115.8(12)
C9 C10 C58 123.2(10)
C10 C11 C12 117.0(13)
C10 C11 C59 121.7(12)
C12 C11 C59 121.2(10)
C13 C12 C11 124.9(11)
C13 C12 H12 117.6
C11 C12 H12 117.6
C12 C13 C14 120.9(11)
C12 C13 C60 116.7(11)
C14 C13 C60 122.4(11)
C15 C14 C9 119.3(10)
C15 C14 C13 126.7(10)
C9 C14 C13 114.0(12)
C16 C15 C41 118.6(11)
C16 C15 C14 120.4(9)
C41 C15 C14 120.9(10)
C15 C16 C17 122.8(9)
C15 C16 H16 118.6
C17 C16 H16 118.6
C16 C17 C45 118.5(10)
C16 C17 C18 122.2(9)
C45 C17 C18 119.3(10)
C23 C18 C19 121.8(11)
C23 C18 C17 120.4(9)
C19 C18 C17 117.7(11)
C20 C19 C18 116.0(12)
C20 C19 H19 122.0
C18 C19 H19 122.0
C21 C20 C19 123.4(10)
C21 C20 H20 118.3
C19 C20 H20 118.3
C22 C21 C20 118.1(12)
C22 C21 H21 121.0
C20 C21 H21 121.0
C21 C22 C23 121.3(12)
C21 C22 H22 119.3
C23 C22 H22 119.3
C18 C23 C22 119.2(10)
C18 C23 C24 120.5(10)
C22 C23 C24 120.3(11)
C25 C24 C46 118.2(10)
C25 C24 C23 122.2(10)
C46 C24 C23 119.6(11)
C26 C25 C24 122.4(11)
C26 C25 H25 118.8
C24 C25 H25 118.8
C25 C26 C27 119.7(11)
C25 C26 H26 120.1
C27 C26 H26 120.1
C47 C27 C26 120.0(10)
C47 C27 C28 120.4(10)
C26 C27 C28 119.6(11)
C33 C28 C29 119.3(9)
C33 C28 C27 119.0(10)
C29 C28 C27 121.8(10)
C28 C29 C30 121.0(10)
C28 C29 H29 119.5
C30 C29 H29 119.5
C31 C30 C29 119.2(12)
C31 C30 H30 120.4
C29 C30 H30 120.4
C32 C31 C30 120.1(10)
C32 C31 H31 120.0
C30 C31 H31 120.0
C31 C32 C33 122.0(11)
C31 C32 H32 119.0
C33 C32 H32 119.0
C28 C33 C32 118.3(11)
C28 C33 C34 120.1(9)
C32 C33 C34 121.6(10)
C35 C34 C48 116.2(11)
C35 C34 C33 122.1(9)
C48 C34 C33 121.6(10)
C36 C35 C34 123.4(9)
C36 C35 H35 118.3
C34 C35 H35 118.3
C35 C36 C44 120.7(10)
C35 C36 C37 122.5(9)
C44 C36 C37 116.8(10)
C4 C37 C38 118.9(10)
C4 C37 C36 120.9(9)
C38 C37 C36 120.2(11)
C1 C38 C37 122.6(11)
C1 C38 H38 118.7
C37 C38 H38 118.7
C5 C39 C44 120.5(9)
C5 C39 C40 120.5(11)
C44 C39 C40 119.0(10)
C8 C40 C41 120.4(9)
C8 C40 C39 119.0(10)
C41 C40 C39 120.6(11)
C15 C41 C40 120.2(11)
C15 C41 C42 119.6(10)
C40 C41 C42 120.1(9)
C45 C42 C41 122.0(9)
C45 C42 C43 119.1(10)
C41 C42 C43 118.9(9)
C48 C43 C44 120.1(9)
C48 C43 C42 119.1(10)
C44 C43 C42 120.8(10)
C43 C44 C39 120.5(9)
C43 C44 C36 118.0(11)
C39 C44 C36 121.6(9)
C42 C45 C46 123.0(8)
C42 C45 C17 118.2(10)
C46 C45 C17 118.7(10)
C24 C46 C45 121.3(9)
C24 C46 C47 119.8(11)
C45 C46 C47 118.8(10)
C27 C47 C48 121.8(10)
C27 C47 C46 119.8(11)
C48 C47 C46 118.3(11)
C43 C48 C34 121.4(10)
C43 C48 C47 121.6(9)
C34 C48 C47 116.9(11)
C54 C49 C50 119.9(11)
C54 C49 C1 120.0(12)
C50 C49 C1 119.9(11)
C49 C50 C51 115.7(11)
C49 C50 C55 120.6(11)
C51 C50 C55 123.6(12)
C52 C51 C50 124.8(13)
C52 C51 H51 117.6
C50 C51 H51 117.6
C51 C52 C53 117.8(12)
C51 C52 C56 123.7(14)
C53 C52 C56 117.9(13)
C52 C53 C54 120.6(13)
C52 C53 H53 119.7
C54 C53 H53 119.7
C49 C54 C53 120.8(13)
C49 C54 C57 121.1(11)
C53 C54 C57 118.1(12)
C50 C55 H55A 109.5
C50 C55 H55B 109.5
H55A C55 H55B 109.5
C50 C55 H55C 109.5
H55A C55 H55C 109.5
H55B C55 H55C 109.5
C52 C56 H56A 109.5
C52 C56 H56B 109.5
H56A C56 H56B 109.5
C52 C56 H56C 109.5
H56A C56 H56C 109.5
H56B C56 H56C 109.5
C54 C57 H57A 109.5
C54 C57 H57B 109.5
H57A C57 H57B 109.5
C54 C57 H57C 109.5
H57A C57 H57C 109.5
H57B C57 H57C 109.5
C10 C58 H58A 109.5
C10 C58 H58B 109.5
H58A C58 H58B 109.5
C10 C58 H58C 109.5
H58A C58 H58C 109.5
H58B C58 H58C 109.5
C11 C59 H59A 109.5
C11 C59 H59B 109.5
H59A C59 H59B 109.5
C11 C59 H59C 109.5
H59A C59 H59C 109.5
H59B C59 H59C 109.5
C13 C60 H60A 109.5
C13 C60 H60B 109.5
H60A C60 H60B 109.5
C13 C60 H60C 109.5
H60A C60 H60C 109.5
H60B C60 H60C 109.5

loop_
_geom_bond_atom_site_label_1
_geom_bond_atom_site_label_2
_geom_bond_distance
C1 C38 1.369(14)
C1 C2 1.379(15)
C1 C49 1.480(14)
C2 C3 1.397(13)
C2 H2 0.9500
C3 C4 1.441(14)
C3 H3 0.9500
C4 C37 1.398(15)
C4 C5 1.439(13)
C5 C6 1.382(15)
C5 C39 1.413(14)
C6 C7 1.373(13)
C6 H6 0.9500
C7 C8 1.395(15)
C7 H7 0.9500
C8 C40 1.416(15)
C8 C9 1.461(13)
C9 C14 1.450(15)
C9 C10 1.479(16)
C10 C11 1.372(15)
C10 C58 1.480(14)
C11 C12 1.410(16)
C11 C59 1.522(16)
C12 C13 1.385(16)
C12 H12 0.9500
C13 C14 1.456(14)
C13 C60 1.552(14)
C14 C15 1.413(15)
C15 C16 1.393(15)
C15 C41 1.414(13)
C16 C17 1.409(15)
C16 H16 0.9500
C17 C45 1.456(12)
C17 C18 1.466(14)
C18 C23 1.356(16)
C18 C19 1.410(13)
C19 C20 1.403(16)
C19 H19 0.9500
C20 C21 1.371(17)
C20 H20 0.9500
C21 C22 1.363(14)
C21 H21 0.9500
C22 C23 1.410(15)
C22 H22 0.9500
C23 C24 1.469(13)
C24 C25 1.408(15)
C24 C46 1.409(14)
C25 C26 1.382(13)
C25 H25 0.9500
C26 C27 1.411(15)
C26 H26 0.9500
C27 C47 1.394(15)
C27 C28 1.470(12)
C28 C33 1.388(14)
C28 C29 1.397(14)
C29 C30 1.407(13)
C29 H29 0.9500
C30 C31 1.388(15)
C30 H30 0.9500
C31 C32 1.346(15)
C31 H31 0.9500
C32 C33 1.432(13)
C32 H32 0.9500
C33 C34 1.448(15)
C34 C35 1.402(14)
C34 C48 1.435(12)
C35 C36 1.359(15)
C35 H35 0.9500
C36 C44 1.428(13)
C36 C37 1.476(13)
C37 C38 1.427(12)
C38 H38 0.9500
C39 C44 1.422(15)
C39 C40 1.444(12)
C40 C41 1.425(15)
C41 C42 1.427(15)
C42 C45 1.390(14)
C42 C43 1.446(12)
C43 C48 1.403(14)
C43 C44 1.415(14)
C45 C46 1.409(14)
C46 C47 1.442(13)
C47 C48 1.439(14)
C49 C54 1.378(16)
C49 C50 1.412(16)
C50 C51 1.420(15)
C50 C55 1.495(15)
C51 C52 1.343(16)
C51 H51 0.9500
C52 C53 1.376(18)
C52 C56 1.502(14)
C53 C54 1.402(15)
C53 H53 0.9500
C54 C57 1.509(16)
C55 H55A 0.9800
C55 H55B 0.9800
C55 H55C 0.9800
C56 H56A 0.9800
C56 H56B 0.9800
C56 H56C 0.9800
C57 H57A 0.9800
C57 H57B 0.9800
C57 H57C 0.9800
C58 H58A 0.9800
C58 H58B 0.9800
C58 H58C 0.9800
C59 H59A 0.9800
C59 H59B 0.9800
C59 H59C 0.9800
C60 H60A 0.9800
C60 H60B 0.9800
C60 H60C 0.9800

loop_
_geom_torsion_atom_site_label_1
_geom_torsion_atom_site_label_2
_geom_torsion_atom_site_label_3
_geom_torsion_atom_site_label_4
_geom_torsion
C38 C1 C2 C3 -3(2)
C49 C1 C2 C3 -174.3(12)
C1 C2 C3 C4 3(2)
C2 C3 C4 C37 -2.1(17)
C2 C3 C4 C5 173.6(11)
C37 C4 C5 C6 -178.3(11)
C3 C4 C5 C6 6.1(18)
C37 C4 C5 C39 1.4(17)
C3 C4 C5 C39 -174.2(11)
C39 C5 C6 C7 8.7(18)
C4 C5 C6 C7 -171.6(12)
C5 C6 C7 C8 -1.5(19)
C6 C7 C8 C40 -7.8(19)
C6 C7 C8 C9 175.4(11)
C7 C8 C9 C14 161.6(12)
C40 C8 C9 C14 -15.2(17)
C7 C8 C9 C10 -16(2)
C40 C8 C9 C10 167.0(11)
C14 C9 C10 C11 -12(2)
C8 C9 C10 C11 165.4(13)
C14 C9 C10 C58 161.0(12)
C8 C9 C10 C58 -21(2)
C9 C10 C11 C12 3(2)
C58 C10 C11 C12 -171.3(12)
C9 C10 C11 C59 -174.0(13)
C58 C10 C11 C59 12(2)
C10 C11 C12 C13 3(2)
C59 C11 C12 C13 179.9(13)
C11 C12 C13 C14 0(2)
C11 C12 C13 C60 179.9(13)
C8 C9 C14 C15 15.3(18)
C10 C9 C14 C15 -166.9(12)
C8 C9 C14 C13 -162.7(11)
C10 C9 C14 C13 15.2(18)
C12 C13 C14 C15 172.8(13)
C60 C13 C14 C15 -7(2)
C12 C13 C14 C9 -9.5(18)
C60 C13 C14 C9 171.0(11)
C9 C14 C15 C16 167.6(11)
C13 C14 C15 C16 -15(2)
C9 C14 C15 C41 -7.6(18)
C13 C14 C15 C41 170.0(12)
C41 C15 C16 C17 -5.3(18)
C14 C15 C16 C17 179.4(11)
C15 C16 C17 C45 4.9(17)
C15 C16 C17 C18 -176.7(11)
C16 C17 C18 C23 -179.1(11)
C45 C17 C18 C23 -0.8(18)
C16 C17 C18 C19 -2.6(18)
C45 C17 C18 C19 175.8(11)
C23 C18 C19 C20 -3.0(18)
C17 C18 C19 C20 -179.5(11)
C18 C19 C20 C21 3(2)
C19 C20 C21 C22 -4(2)
C20 C21 C22 C23 4(2)
C19 C18 C23 C22 3.5(19)
C17 C18 C23 C22 179.9(11)
C19 C18 C23 C24 -177.6(11)
C17 C18 C23 C24 -1.2(18)
C21 C22 C23 C18 -4(2)
C21 C22 C23 C24 177.1(12)
C18 C23 C24 C25 -177.0(12)
C22 C23 C24 C25 1.9(18)
C18 C23 C24 C46 0.8(17)
C22 C23 C24 C46 179.7(11)
C46 C24 C25 C26 1.3(18)
C23 C24 C25 C26 179.1(11)
C24 C25 C26 C27 1.6(19)
C25 C26 C27 C47 -2.1(18)
C25 C26 C27 C28 179.1(11)
C47 C27 C28 C33 1.7(18)
C26 C27 C28 C33 -179.4(12)
C47 C27 C28 C29 -176.6(12)
C26 C27 C28 C29 2.2(18)
C33 C28 C29 C30 3.5(18)
C27 C28 C29 C30 -178.1(11)
C28 C29 C30 C31 -3.0(18)
C29 C30 C31 C32 2.6(19)
C30 C31 C32 C33 -2.7(19)
C29 C28 C33 C32 -3.5(18)
C27 C28 C33 C32 178.1(11)
C29 C28 C33 C34 178.5(11)
C27 C28 C33 C34 0.1(17)
C31 C32 C33 C28 3.1(19)
C31 C32 C33 C34 -178.9(12)
C28 C33 C34 C35 178.9(11)
C32 C33 C34 C35 1.0(18)
C28 C33 C34 C48 -3.4(18)
C32 C33 C34 C48 178.6(11)
C48 C34 C35 C36 -2.1(17)
C33 C34 C35 C36 175.7(12)
C34 C35 C36 C44 0.0(18)
C34 C35 C36 C37 -179.5(11)
C3 C4 C37 C38 1.3(17)
C5 C4 C37 C38 -174.4(11)
C3 C4 C37 C36 -179.5(11)
C5 C4 C37 C36 4.8(17)
C35 C36 C37 C4 173.0(11)
C44 C36 C37 C4 -6.6(17)
C35 C36 C37 C38 -7.8(18)
C44 C36 C37 C38 172.6(11)
C2 C1 C38 C37 1.8(19)
C49 C1 C38 C37 173.3(11)
C4 C37 C38 C1 -1.2(18)
C36 C37 C38 C1 179.6(11)
C6 C5 C39 C44 174.0(11)
C4 C5 C39 C44 -5.7(17)
C6 C5 C39 C40 -6.5(17)
C4 C5 C39 C40 173.7(11)
C7 C8 C40 C41 -169.6(11)
C9 C8 C40 C41 7.4(17)
C7 C8 C40 C39 9.6(17)
C9 C8 C40 C39 -173.5(11)
C5 C39 C40 C8 -2.6(17)
C44 C39 C40 C8 176.9(11)
C5 C39 C40 C41 176.5(11)
C44 C39 C40 C41 -4.0(17)
C16 C15 C41 C40 -175.7(11)
C14 C15 C41 C40 -0.4(18)
C16 C15 C41 C42 2.0(17)
C14 C15 C41 C42 177.3(11)
C8 C40 C41 C15 0.5(17)
C39 C40 C41 C15 -178.6(11)
C8 C40 C41 C42 -177.2(11)
C39 C40 C41 C42 3.7(17)
C15 C41 C42 C45 1.5(18)
C40 C41 C42 C45 179.3(11)
C15 C41 C42 C43 179.1(11)
C40 C41 C42 C43 -3.2(16)
C45 C42 C43 C48 1.1(16)
C41 C42 C43 C48 -176.5(11)
C45 C42 C43 C44 -179.3(11)
C41 C42 C43 C44 3.0(16)
C48 C43 C44 C39 176.2(10)
C42 C43 C44 C39 -3.4(17)
C48 C43 C44 C36 -4.3(16)
C42 C43 C44 C36 176.1(10)
C5 C39 C44 C43 -176.7(11)
C40 C39 C44 C43 3.8(17)
C5 C39 C44 C36 3.8(17)
C40 C39 C44 C36 -175.7(11)
C35 C36 C44 C43 3.2(17)
C37 C36 C44 C43 -177.2(10)
C35 C36 C44 C39 -177.3(11)
C37 C36 C44 C39 2.3(16)
C41 C42 C45 C46 175.1(11)
C43 C42 C45 C46 -2.5(17)
C41 C42 C45 C17 -1.9(17)
C43 C42 C45 C17 -179.5(10)
C16 C17 C45 C42 -1.2(16)
C18 C17 C45 C42 -179.6(11)
C16 C17 C45 C46 -178.3(11)
C18 C17 C45 C46 3.3(16)
C25 C24 C46 C45 179.7(11)
C23 C24 C46 C45 1.8(17)
C25 C24 C46 C47 -3.6(17)
C23 C24 C46 C47 178.5(10)
C42 C45 C46 C24 179.3(11)
C17 C45 C46 C24 -3.8(16)
C42 C45 C46 C47 2.6(17)
C17 C45 C46 C47 179.5(10)
C26 C27 C47 C48 -179.1(11)
C28 C27 C47 C48 -0.3(18)
C26 C27 C47 C46 -0.3(18)
C28 C27 C47 C46 178.6(11)
C24 C46 C47 C27 3.2(17)
C45 C46 C47 C27 179.9(11)
C24 C46 C47 C48 -177.9(10)
C45 C46 C47 C48 -1.2(16)
C44 C43 C48 C34 2.3(16)
C42 C43 C48 C34 -178.1(11)
C44 C43 C48 C47 -179.4(11)
C42 C43 C48 C47 0.2(16)
C35 C34 C48 C43 0.9(16)
C33 C34 C48 C43 -176.9(11)
C35 C34 C48 C47 -177.5(10)
C33 C34 C48 C47 4.7(16)
C27 C47 C48 C43 178.8(11)
C46 C47 C48 C43 -0.1(17)
C27 C47 C48 C34 -2.9(17)
C46 C47 C48 C34 178.2(10)
C38 C1 C49 C54 97.5(16)
C2 C1 C49 C54 -91.2(15)
C38 C1 C49 C50 -77.5(16)
C2 C1 C49 C50 93.9(15)
C54 C49 C50 C51 1.8(18)
C1 C49 C50 C51 176.8(11)
C54 C49 C50 C55 179.1(12)
C1 C49 C50 C55 -5.9(18)
C49 C50 C51 C52 -5(2)
C55 C50 C51 C52 177.6(12)
C50 C51 C52 C53 7(2)
C50 C51 C52 C56 177.3(13)
C51 C52 C53 C54 -6(2)
C56 C52 C53 C54 -176.6(13)
C50 C49 C54 C53 -1(2)
C1 C49 C54 C53 -175.9(12)
C50 C49 C54 C57 177.0(12)
C1 C49 C54 C57 2.1(19)
C52 C53 C54 C49 3(2)
C52 C53 C54 C57 -175.1(12)
